data_1551888
loop_
_publ_author_name
'Kelong Zhu'
'Giorgio Baggi'
'Stephen J. Loeb'

_publ_section_title
;
 Ring-through-ring molecular shuttling in a saturated [3]rotaxane
;
_journal_name_full 'Nature Chemistry'
_journal_page_first 625
_journal_page_last 630
_journal_paper_doi 10.1038/s41557-018-0040-9
_journal_volume 10
_journal_year 2018
_chemical_formula_moiety 'C150H108N4, C26H44O8, C16H32O8, B2F8, 8(C7H8)'
_chemical_formula_sum 'C248 H248 B2 F8 N4 O16'
_chemical_formula_weight 3714.24
_space_group_crystal_system triclinic
_space_group_IT_number 2
_space_group_name_Hall '-P 1'
_space_group_name_H-M_alt 'P -1'
_atom_sites_solution_hydrogens mixed
_atom_sites_solution_primary direct
_cell_angle_alpha 86.0293(18)
_cell_angle_beta 84.4233(16)
_cell_angle_gamma 85.0168(17)
_cell_formula_units_Z 1
_cell_length_a 13.1755(3)
_cell_length_b 18.6165(5)
_cell_length_c 21.6086(6)
_cell_measurement_reflns_used 8036
_cell_measurement_temperature 170(2)
_cell_measurement_theta_max 66.59
_cell_measurement_theta_min 3.06
_cell_volume 5245.3(2)
_computing_molecular_graphics 'Olex2 (Dolomanov et al., 2009)'
_computing_publication_material 'Olex2 (Dolomanov et al., 2009)'
_computing_structure_refinement 'ShelXL (Sheldrick, 2015)'
_computing_structure_solution 'ShelXS (Sheldrick, 2008)'
_diffrn_ambient_temperature 170.0
_diffrn_measured_fraction_theta_full 0.979
_diffrn_measured_fraction_theta_max 0.979
_diffrn_measurement_device_type 'Bruker D8 Venture'
_diffrn_measurement_method '\f and \w scans'
_diffrn_radiation_type CuK\a
_diffrn_radiation_wavelength 1.54178
_diffrn_reflns_av_R_equivalents 0.1337
_diffrn_reflns_av_unetI/netI 0.1462
_diffrn_reflns_Laue_measured_fraction_full 0.979
_diffrn_reflns_Laue_measured_fraction_max 0.979
_diffrn_reflns_limit_h_max 15
_diffrn_reflns_limit_h_min -14
_diffrn_reflns_limit_k_max 22
_diffrn_reflns_limit_k_min -22
_diffrn_reflns_limit_l_max 25
_diffrn_reflns_limit_l_min -25
_diffrn_reflns_number 51614
_diffrn_reflns_point_group_measured_fraction_full 0.979
_diffrn_reflns_point_group_measured_fraction_max 0.979
_diffrn_reflns_theta_full 66.593
_diffrn_reflns_theta_max 66.593
_diffrn_reflns_theta_min 3.055
_exptl_absorpt_coefficient_mu 0.612
_exptl_crystal_colour colorless
_exptl_crystal_density_diffrn 1.176
_exptl_crystal_description block
_exptl_crystal_F_000 1974
_refine_diff_density_max 0.806
_refine_diff_density_min -0.455
_refine_diff_density_rms 0.083
_refine_ls_extinction_coef .
_refine_ls_extinction_method none
_refine_ls_goodness_of_fit_ref 1.213
_refine_ls_hydrogen_treatment constr
_refine_ls_matrix_type full
_refine_ls_number_parameters 1409
_refine_ls_number_reflns 18157
_refine_ls_number_restraints 1251
_refine_ls_restrained_S_all 1.209
_refine_ls_R_factor_all 0.2660
_refine_ls_R_factor_gt 0.1452
_refine_ls_shift/su_max 0.000
_refine_ls_shift/su_mean 0.000
_refine_ls_structure_factor_coef Fsqd
_refine_ls_weighting_details 'w=1/[\s^2^(Fo^2^)+(0.2000P)^2^] where P=(Fo^2^+2Fc^2^)/3'
_refine_ls_weighting_scheme calc
_refine_ls_wR_factor_gt 0.3524
_refine_ls_wR_factor_ref 0.4188
_reflns_Friedel_coverage 0.000
_reflns_Friedel_fraction_full .
_reflns_Friedel_fraction_max .
_reflns_number_gt 8035
_reflns_number_total 18157
_reflns_threshold_expression 'I > 2\s(I)'
_cod_data_source_file 41557_2018_40_MOESM32_ESM.cif
_cod_data_source_block cu_kz037_0m
_cod_database_code 1551888
_shelx_space_group_comment
;
The symmetry employed for this shelxl refinement is uniquely defined
by the following loop, which should always be used as a source of
symmetry information in preference to the above space-group names.
They are only intended as comments.
;

loop_
_space_group_symop_operation_xyz
'x, y, z'
'-x, -y, -z'

loop_
_atom_site_label
_atom_site_type_symbol
_atom_site_fract_x
_atom_site_fract_y
_atom_site_fract_z
_atom_site_U_iso_or_equiv
_atom_site_adp_type
_atom_site_occupancy
_atom_site_site_symmetry_order
_atom_site_calc_flag
_atom_site_refinement_flags_posn
_atom_site_refinement_flags_adp
_atom_site_refinement_flags_occupancy
_atom_site_disorder_assembly
_atom_site_disorder_group
F1 F 1.2089(16) 0.2961(9) 0.6610(7) 0.177(8) Uani 0.581(16) 1 d D U P A 1
F2 F 1.3090(16) 0.3749(13) 0.6815(10) 0.227(10) Uani 0.581(16) 1 d D U P A 1
F3 F 1.3388(15) 0.3308(11) 0.5909(10) 0.214(9) Uani 0.581(16) 1 d D U P A 1
F4 F 1.1936(13) 0.4010(8) 0.6126(10) 0.186(7) Uani 0.581(16) 1 d D U P A 1
B1 B 1.2632(10) 0.3496(7) 0.6331(5) 0.151(6) Uani 1 1 d D U . . .
N1 N 0.8383(3) 0.2976(2) 0.40810(19) 0.0417(12) Uani 1 1 d . . . . .
H1 H 0.849162 0.334182 0.380888 0.050 Uiso 1 1 calc R . . . .
N2 N 0.7745(3) 0.2338(2) 0.4884(2) 0.0408(12) Uani 1 1 d . . . . .
H2 H 0.735884 0.221359 0.522350 0.049 Uiso 1 1 calc R . . . .
C1 C 0.5400(4) 0.4713(3) 0.4943(2) 0.0441(15) Uani 1 1 d . . . . .
C2 C 0.6402(5) 0.4828(4) 0.4790(4) 0.074(2) Uani 1 1 d . . . . .
H2A H 0.659480 0.530967 0.475789 0.088 Uiso 1 1 calc R . . . .
C3 C 0.7152(5) 0.4271(4) 0.4679(3) 0.067(2) Uani 1 1 d . . . . .
H3 H 0.784094 0.438258 0.457825 0.080 Uiso 1 1 calc R . . . .
C4 C 0.6929(4) 0.3578(3) 0.4711(2) 0.0433(15) Uani 1 1 d . . . . .
C5 C 0.5921(5) 0.3437(3) 0.4868(4) 0.075(2) Uani 1 1 d . . . . .
H5 H 0.574092 0.295165 0.490168 0.090 Uiso 1 1 calc R . . . .
C6 C 0.5171(5) 0.3993(4) 0.4978(4) 0.080(2) Uani 1 1 d . . . . .
H6 H 0.448280 0.388114 0.508054 0.096 Uiso 1 1 calc R . . . .
C7 C 0.7688(4) 0.2988(3) 0.4571(2) 0.0401(14) Uani 1 1 d . . . . .
C8 C 0.8905(4) 0.2302(3) 0.4066(2) 0.0399(14) Uani 1 1 d . . . . .
C9 C 0.9647(4) 0.1998(3) 0.3626(2) 0.0484(16) Uani 1 1 d . . . . .
C10 C 0.9986(5) 0.1288(3) 0.3774(3) 0.0629(19) Uani 1 1 d . . . . .
H10 H 1.051120 0.106069 0.350429 0.076 Uiso 1 1 calc R . . . .
C11 C 0.9598(4) 0.0894(3) 0.4297(3) 0.0563(18) Uani 1 1 d . . . . .
H11 H 0.987094 0.040948 0.436992 0.068 Uiso 1 1 calc R . . . .
C12 C 0.8837(4) 0.1169(3) 0.4714(3) 0.0476(15) Uani 1 1 d . . . . .
C13 C 0.8506(4) 0.1897(3) 0.4586(2) 0.0363(13) Uani 1 1 d . . . . .
C14 C 1.0013(4) 0.2400(3) 0.3044(2) 0.0468(15) Uani 1 1 d . . . . .
C15 C 0.9333(4) 0.2769(3) 0.2670(3) 0.0566(18) Uani 1 1 d . . . . .
H15 H 0.862310 0.279539 0.280440 0.068 Uiso 1 1 calc R . . . .
C16 C 0.9657(4) 0.3104(3) 0.2105(3) 0.0553(17) Uani 1 1 d . . . . .
H16 H 0.916416 0.335328 0.185785 0.066 Uiso 1 1 calc R . . . .
C17 C 1.0683(4) 0.3085(3) 0.1889(3) 0.0461(15) Uani 1 1 d . . . . .
C18 C 1.1384(4) 0.2722(3) 0.2276(3) 0.0528(16) Uani 1 1 d . . . . .
H18 H 1.209495 0.270649 0.214672 0.063 Uiso 1 1 calc R . . . .
C19 C 1.1056(4) 0.2384(3) 0.2846(3) 0.0555(17) Uani 1 1 d . . . . .
H19 H 1.154181 0.214165 0.310186 0.067 Uiso 1 1 calc R . . . .
C20 C 1.1041(4) 0.3439(3) 0.1280(2) 0.0406(14) Uani 1 1 d . . . . .
C21 C 1.1947(4) 0.3780(3) 0.1219(3) 0.0467(15) Uani 1 1 d . . . . .
H21 H 1.232932 0.379079 0.156837 0.056 Uiso 1 1 calc R . . . .
C22 C 1.2293(4) 0.4103(3) 0.0655(3) 0.0433(14) Uani 1 1 d . . . . .
H22 H 1.290940 0.433787 0.062824 0.052 Uiso 1 1 calc R . . . .
C23 C 1.1781(4) 0.4100(3) 0.0122(2) 0.0407(14) Uani 1 1 d . . . . .
C24 C 1.0880(4) 0.3751(3) 0.0189(3) 0.0424(14) Uani 1 1 d . . . . .
H24 H 1.050416 0.373034 -0.016225 0.051 Uiso 1 1 calc R . . . .
C25 C 1.0519(4) 0.3432(3) 0.0760(3) 0.0447(15) Uani 1 1 d . . . . .
H25 H 0.989769 0.320330 0.079106 0.054 Uiso 1 1 calc R . . . .
C26 C 1.2250(4) 0.4444(3) -0.0500(2) 0.0415(14) Uani 1 1 d . . . . .
C27 C 1.2232(4) 0.5270(3) -0.0497(3) 0.0448(15) Uani 1 1 d . . . . .
C28 C 1.1911(4) 0.5656(3) 0.0021(3) 0.0522(16) Uani 1 1 d . . . . .
H28 H 1.166648 0.540772 0.039820 0.063 Uiso 1 1 calc R . . . .
C29 C 1.1942(5) 0.6402(4) -0.0003(3) 0.0628(18) Uani 1 1 d . . . . .
H29 H 1.173921 0.665593 0.036162 0.075 Uiso 1 1 calc R . . . .
C30 C 1.2265(5) 0.6780(4) -0.0551(4) 0.069(2) Uani 1 1 d . . . . .
H30 H 1.229046 0.728956 -0.056819 0.083 Uiso 1 1 calc R . . . .
C31 C 1.2548(5) 0.6397(4) -0.1072(4) 0.0644(19) Uani 1 1 d . . . . .
H31 H 1.275442 0.664732 -0.145515 0.077 Uiso 1 1 calc R . . . .
C32 C 1.2539(4) 0.5663(4) -0.1046(3) 0.0541(17) Uani 1 1 d . . . . .
H32 H 1.274634 0.541274 -0.141201 0.065 Uiso 1 1 calc R . . . .
C33 C 1.3371(4) 0.4104(3) -0.0569(2) 0.0469(15) Uani 1 1 d . . . . .
C34 C 1.4218(5) 0.4521(4) -0.0602(3) 0.0574(18) Uani 1 1 d . . . . .
H34 H 1.411232 0.503275 -0.062685 0.069 Uiso 1 1 calc R . . . .
C35 C 1.5217(5) 0.4189(4) -0.0600(3) 0.068(2) Uani 1 1 d . . . . .
H35 H 1.578323 0.447448 -0.061384 0.082 Uiso 1 1 calc R . . . .
C36 C 1.5366(6) 0.3451(5) -0.0578(3) 0.076(2) Uani 1 1 d . . . . .
H36 H 1.604150 0.322453 -0.058544 0.091 Uiso 1 1 calc R . . . .
C37 C 1.4545(5) 0.3032(4) -0.0544(3) 0.0639(19) Uani 1 1 d . . . . .
H37 H 1.465429 0.251966 -0.052790 0.077 Uiso 1 1 calc R . . . .
C38 C 1.3567(5) 0.3361(3) -0.0533(3) 0.0536(17) Uani 1 1 d . . . . .
H38 H 1.300733 0.306793 -0.049855 0.064 Uiso 1 1 calc R . . . .
C39 C 1.1639(4) 0.4285(3) -0.1041(3) 0.0495(16) Uani 1 1 d . . . . .
C40 C 1.2004(5) 0.3827(4) -0.1508(3) 0.0620(18) Uani 1 1 d . . . . .
H40 H 1.267701 0.359688 -0.151040 0.074 Uiso 1 1 calc R . . . .
C41 C 1.1385(6) 0.3702(4) -0.1974(3) 0.074(2) Uani 1 1 d . . . . .
H41 H 1.163994 0.338346 -0.228819 0.089 Uiso 1 1 calc R . . . .
C42 C 1.0421(6) 0.4032(4) -0.1984(3) 0.0670(19) Uani 1 1 d . . . . .
H42 H 1.000036 0.393609 -0.229646 0.080 Uiso 1 1 calc R . . . .
C43 C 1.0065(5) 0.4502(4) -0.1538(3) 0.0565(17) Uani 1 1 d . . . . .
H43 H 0.940054 0.474322 -0.154996 0.068 Uiso 1 1 calc R . . . .
C44 C 1.0657(4) 0.4631(3) -0.1073(3) 0.0484(15) Uani 1 1 d . . . . .
H44 H 1.039488 0.496053 -0.076857 0.058 Uiso 1 1 calc R . . . .
C45 C 0.8415(4) 0.0753(3) 0.5280(3) 0.0416(15) Uani 1 1 d . . . . .
C46 C 0.8047(5) 0.0078(3) 0.5220(3) 0.0507(16) Uani 1 1 d . . . . .
H46 H 0.808949 -0.011392 0.482159 0.061 Uiso 1 1 calc R . . . .
C47 C 0.7625(4) -0.0310(3) 0.5733(3) 0.0500(16) Uani 1 1 d . . . . .
H47 H 0.736446 -0.076026 0.568131 0.060 Uiso 1 1 calc R . . . .
C48 C 0.7575(4) -0.0053(3) 0.6330(3) 0.0410(14) Uani 1 1 d . . . . .
C49 C 0.7972(4) 0.0613(3) 0.6388(3) 0.0499(16) Uani 1 1 d . . . . .
H49 H 0.795617 0.079870 0.678787 0.060 Uiso 1 1 calc R . . . .
C50 C 0.8391(4) 0.1004(3) 0.5864(3) 0.0496(16) Uani 1 1 d . . . . .
H50 H 0.866226 0.145115 0.591205 0.060 Uiso 1 1 calc R . . . .
C51 C 0.7097(4) -0.0454(3) 0.6879(3) 0.0421(14) Uani 1 1 d . . . . .
C52 C 0.6195(5) -0.0779(3) 0.6851(3) 0.0475(15) Uani 1 1 d . . . . .
H52 H 0.590215 -0.076385 0.646532 0.057 Uiso 1 1 calc R . . . .
C53 C 0.5715(4) -0.1120(3) 0.7368(3) 0.0457(15) Uani 1 1 d . . . . .
H53 H 0.508282 -0.131719 0.733286 0.055 Uiso 1 1 calc R . . . .
C54 C 0.6124(4) -0.1188(3) 0.7945(2) 0.0395(14) Uani 1 1 d . . . . .
C55 C 0.7020(4) -0.0863(3) 0.7973(3) 0.0441(15) Uani 1 1 d . . . . .
H55 H 0.731464 -0.088042 0.835804 0.053 Uiso 1 1 calc R . . . .
C56 C 0.7503(4) -0.0511(3) 0.7451(3) 0.0494(16) Uani 1 1 d . . . . .
H56 H 0.812700 -0.030451 0.748778 0.059 Uiso 1 1 calc R . . . .
C57 C 0.5533(4) -0.1577(3) 0.8504(2) 0.0379(13) Uani 1 1 d . . . . .
C58 C 0.6037(4) -0.1489(3) 0.9112(2) 0.0385(14) Uani 1 1 d . . . . .
C59 C 0.6987(4) -0.1865(3) 0.9202(3) 0.0457(15) Uani 1 1 d . . . . .
H59 H 0.730341 -0.216613 0.888849 0.055 Uiso 1 1 calc R . . . .
C60 C 0.7461(5) -0.1812(3) 0.9717(3) 0.0569(17) Uani 1 1 d . . . . .
H60 H 0.810485 -0.207231 0.976209 0.068 Uiso 1 1 calc R . . . .
C61 C 0.7021(6) -0.1384(4) 1.0181(3) 0.072(2) Uani 1 1 d . . . . .
H61 H 0.736014 -0.134415 1.054429 0.086 Uiso 1 1 calc R . . . .
C62 C 0.6100(6) -0.1020(4) 1.0115(3) 0.078(2) Uani 1 1 d . . . . .
H62 H 0.578780 -0.072950 1.043622 0.093 Uiso 1 1 calc R . . . .
C63 C 0.5607(5) -0.1067(3) 0.9583(3) 0.0564(17) Uani 1 1 d . . . . .
H63 H 0.496357 -0.080378 0.954334 0.068 Uiso 1 1 calc R . . . .
C64 C 0.5556(4) -0.2396(3) 0.8414(2) 0.0386(13) Uani 1 1 d . . . . .
C65 C 0.5889(4) -0.2722(3) 0.7877(3) 0.0455(15) Uani 1 1 d . . . . .
H65 H 0.614476 -0.243723 0.752416 0.055 Uiso 1 1 calc R . . . .
C66 C 0.5865(4) -0.3458(3) 0.7834(3) 0.0523(16) Uani 1 1 d . . . . .
H66 H 0.610045 -0.366900 0.745308 0.063 Uiso 1 1 calc R . . . .
C67 C 0.5506(4) -0.3886(3) 0.8335(3) 0.0555(17) Uani 1 1 d . . . . .
H67 H 0.548451 -0.439114 0.830391 0.067 Uiso 1 1 calc R . . . .
C68 C 0.5178(4) -0.3570(3) 0.8881(3) 0.0518(16) Uani 1 1 d . . . . .
H68 H 0.492083 -0.385957 0.923067 0.062 Uiso 1 1 calc R . . . .
C69 C 0.5216(4) -0.2842(3) 0.8929(3) 0.0444(15) Uani 1 1 d . . . . .
H69 H 0.500999 -0.263751 0.931661 0.053 Uiso 1 1 calc R . . . .
C70 C 0.4420(4) -0.1238(3) 0.8537(2) 0.0427(14) Uani 1 1 d . . . . .
C71 C 0.3573(4) -0.1629(3) 0.8556(3) 0.0501(16) Uani 1 1 d . . . . .
H71 H 0.366623 -0.214070 0.855455 0.060 Uiso 1 1 calc R . . . .
C72 C 0.2589(5) -0.1294(4) 0.8577(3) 0.0595(18) Uani 1 1 d . . . . .
H72 H 0.202179 -0.157768 0.858646 0.071 Uiso 1 1 calc R . . . .
C73 C 0.2424(5) -0.0551(4) 0.8585(3) 0.0621(18) Uani 1 1 d . . . . .
H73 H 0.174898 -0.032392 0.860941 0.075 Uiso 1 1 calc R . . . .
C74 C 0.3257(5) -0.0146(4) 0.8556(3) 0.0634(19) Uani 1 1 d . . . . .
H74 H 0.315321 0.036507 0.855449 0.076 Uiso 1 1 calc R . . . .
C75 C 0.4253(5) -0.0480(3) 0.8529(3) 0.0546(16) Uani 1 1 d . . . . .
H75 H 0.481937 -0.019280 0.850544 0.065 Uiso 1 1 calc R . . . .
C1T C 1.3392(10) 0.5591(8) 0.2391(5) 0.133(6) Uani 0.669(11) 1 d D U P B 1
C2T C 1.4283(11) 0.5942(7) 0.2256(4) 0.102(5) Uani 0.669(11) 1 d DG U P B 1
H2T H 1.440506 0.620209 0.186547 0.122 Uiso 0.669(11) 1 calc R . P B 1
C3T C 1.4997(8) 0.5913(7) 0.2692(6) 0.121(6) Uani 0.669(11) 1 d DG U P B 1
H3T H 1.560638 0.615256 0.259999 0.145 Uiso 0.669(11) 1 calc R . P B 1
C4T C 1.4819(10) 0.5532(8) 0.3264(5) 0.119(6) Uani 0.669(11) 1 d DG U P B 1
H4T H 1.530688 0.551219 0.356179 0.143 Uiso 0.669(11) 1 calc R . P B 1
C5T C 1.3928(12) 0.5181(7) 0.3399(5) 0.138(7) Uani 0.669(11) 1 d DG U P B 1
H5T H 1.380606 0.492133 0.378908 0.165 Uiso 0.669(11) 1 calc R . P B 1
C6T C 1.3214(10) 0.5211(7) 0.2962(6) 0.124(5) Uani 0.669(11) 1 d DG U P B 1
H6T H 1.260473 0.497085 0.305457 0.149 Uiso 0.669(11) 1 calc R . P B 1
C7T C 1.2614(11) 0.5661(9) 0.1940(7) 0.134(6) Uani 0.669(11) 1 d D U P B 1
H7TA H 1.261562 0.520419 0.174037 0.201 Uiso 0.669(11) 1 calc GR . P B 1
H7TB H 1.277167 0.604734 0.162322 0.201 Uiso 0.669(11) 1 calc GR . P B 1
H7TC H 1.193847 0.577761 0.215790 0.201 Uiso 0.669(11) 1 calc GR . P B 1
C1U C 1.415(2) 0.5601(17) 0.2629(13) 0.124(7) Uani 0.331(11) 1 d D U P B 2
C2U C 1.417(2) 0.521(2) 0.3199(13) 0.108(8) Uani 0.331(11) 1 d D U P B 2
H2U H 1.474077 0.522584 0.343682 0.130 Uiso 0.331(11) 1 calc R . P B 2
C3U C 1.338(3) 0.4786(17) 0.3424(13) 0.143(10) Uani 0.331(11) 1 d D U P B 2
H3U H 1.342489 0.451024 0.380845 0.172 Uiso 0.331(11) 1 calc R . P B 2
C4U C 1.252(2) 0.4757(18) 0.3106(15) 0.164(11) Uani 0.331(11) 1 d D U P B 2
H4U H 1.199419 0.445369 0.325635 0.197 Uiso 0.331(11) 1 calc R . P B 2
C5U C 1.246(2) 0.5186(17) 0.2562(14) 0.129(9) Uani 0.331(11) 1 d D U P B 2
H5U H 1.184668 0.522180 0.235937 0.155 Uiso 0.331(11) 1 calc R . P B 2
C6U C 1.329(3) 0.557(2) 0.2302(14) 0.125(9) Uani 0.331(11) 1 d D U P B 2
H6U H 1.326105 0.581773 0.190200 0.151 Uiso 0.331(11) 1 calc R . P B 2
C7U C 1.506(3) 0.593(3) 0.236(2) 0.191(18) Uani 0.331(11) 1 d D U P B 2
H7UA H 1.550617 0.562835 0.207175 0.286 Uiso 0.331(11) 1 d R . P B 2
H7UB H 1.543297 0.602695 0.270925 0.286 Uiso 0.331(11) 1 d R . P B 2
H7UC H 1.485217 0.638965 0.213475 0.286 Uiso 0.331(11) 1 d R . P B 2
C8T C 0.9971(7) -0.0404(5) 0.2213(5) 0.162(5) Uani 1 1 d D U . . .
H8T H 0.985900 -0.085412 0.243214 0.194 Uiso 0.26(2) 1 calc R . P C 2
C9T C 1.0500(7) -0.0386(5) 0.1624(5) 0.152(5) Uani 1 1 d DG U . C .
H9T H 1.074980 -0.082418 0.144080 0.183 Uiso 1 1 calc R . . . .
C10T C 1.0664(6) 0.0273(7) 0.1302(4) 0.165(5) Uani 1 1 d DG U . C .
H10T H 1.102523 0.028500 0.089981 0.197 Uiso 0.74(2) 1 calc R . P C 1
C11T C 1.0298(7) 0.0914(5) 0.1570(6) 0.167(6) Uani 1 1 d DG U . C .
H11T H 1.040987 0.136425 0.135015 0.201 Uiso 1 1 calc R . . . .
C12T C 0.9769(7) 0.0896(5) 0.2159(6) 0.186(7) Uani 1 1 d DG U . C .
H12T H 0.951907 0.133433 0.234149 0.223 Uiso 1 1 calc R . . . .
C13T C 0.9605(6) 0.0237(8) 0.2480(4) 0.171(6) Uani 1 1 d DG U . C .
H13T H 0.924363 0.022515 0.288249 0.206 Uiso 1 1 calc R . . . .
C14T C 0.977(2) -0.1052(10) 0.2607(10) 0.282(16) Uani 0.74(2) 1 d D U P C 1
H14C H 0.931373 -0.132804 0.240423 0.423 Uiso 0.74(2) 1 d R . P C 1
H14D H 0.945623 -0.092834 0.301883 0.423 Uiso 0.74(2) 1 d R . P C 1
H14E H 1.042223 -0.134224 0.265153 0.423 Uiso 0.74(2) 1 d R . P C 1
C15T C 0.3768(6) 0.1711(6) 0.7658(4) 0.165(5) Uani 1 1 d D U . . .
H15T H 0.307798 0.182585 0.756913 0.198 Uiso 0.42(2) 1 calc R . P D 2
C16T C 0.4239(8) 0.2165(4) 0.8005(4) 0.156(5) Uani 1 1 d DG U . D .
H16T H 0.387125 0.259030 0.815343 0.188 Uiso 1 1 calc R . . . .
C17T C 0.5248(9) 0.1998(6) 0.8134(4) 0.170(5) Uani 1 1 d DG U . D .
H17T H 0.557045 0.230801 0.837110 0.204 Uiso 1 1 calc R . . . .
C18T C 0.5787(7) 0.1376(6) 0.7916(4) 0.170(5) Uani 1 1 d DG U . D .
H18T H 0.647639 0.126128 0.800447 0.205 Uiso 1 1 calc R . . . .
C19T C 0.5315(10) 0.0922(4) 0.7569(4) 0.167(6) Uani 1 1 d DG U . D .
H19T H 0.568313 0.049682 0.742017 0.200 Uiso 1 1 calc R . . . .
C20T C 0.4306(10) 0.1089(5) 0.7440(4) 0.155(5) Uani 1 1 d DG U . D .
H20T H 0.398393 0.077909 0.720250 0.186 Uiso 0.58(2) 1 calc R . P D 1
C21T C 0.2659(12) 0.1779(12) 0.7659(14) 0.234(16) Uani 0.58(2) 1 d D U P D 1
H21E H 0.247072 0.195554 0.724434 0.351 Uiso 0.58(2) 1 calc GR . P D 1
H21F H 0.236466 0.212126 0.796567 0.351 Uiso 0.58(2) 1 calc GR . P D 1
H21G H 0.239390 0.130644 0.776813 0.351 Uiso 0.58(2) 1 calc GR . P D 1
C21U C 0.380(2) 0.0605(17) 0.7086(16) 0.25(2) Uani 0.42(2) 1 d D U P D 2
H21H H 0.322503 0.089077 0.690537 0.377 Uiso 0.42(2) 1 d R . P D 2
H21I H 0.428293 0.041937 0.675127 0.377 Uiso 0.42(2) 1 d R . P D 2
H21J H 0.353533 0.019927 0.735007 0.377 Uiso 0.42(2) 1 d R . P D 2
C22T C 0.7980(6) 0.1704(4) 0.9409(4) 0.122(3) Uani 1 1 d D U . . .
C23T C 0.8812(8) 0.1561(5) 0.9760(3) 0.150(4) Uani 1 1 d DG U . . .
H23T H 0.875113 0.126495 1.013590 0.180 Uiso 1 1 calc R . . . .
C24T C 0.9735(6) 0.1850(6) 0.9561(5) 0.175(5) Uani 1 1 d DG U . . .
H24T H 1.030389 0.175183 0.980038 0.210 Uiso 1 1 calc R . . . .
C25T C 0.9824(7) 0.2283(5) 0.9011(6) 0.193(7) Uani 1 1 d DG U . . .
H25T H 1.045465 0.248059 0.887462 0.231 Uiso 1 1 calc R . . . .
C26T C 0.8991(10) 0.2427(4) 0.8660(4) 0.163(5) Uani 1 1 d DG U . . .
H26T H 0.905265 0.272247 0.828437 0.195 Uiso 1 1 calc R . . . .
C27T C 0.8069(8) 0.2137(5) 0.8860(4) 0.147(4) Uani 1 1 d DG U . . .
H27T H 0.749987 0.223559 0.861988 0.176 Uiso 1 1 calc R . . . .
C28T C 0.7022(9) 0.1380(8) 0.9600(6) 0.179(5) Uani 1 1 d D U . . .
H28A H 0.716636 0.086744 0.972152 0.268 Uiso 1 1 calc GR . . . .
H28B H 0.659084 0.142876 0.925207 0.268 Uiso 1 1 calc GR . . . .
H28C H 0.666409 0.162680 0.995447 0.268 Uiso 1 1 calc GR . . . .
O1B O 0.6626(6) 0.2271(4) 0.3627(3) 0.139(3) Uani 0.5 1 d D . P E 1
O4B O 0.7078(5) 0.3654(4) 0.3005(3) 0.1066(19) Uani 0.5 1 d D . P E 1
O7B O 0.8735(5) 0.4290(3) 0.3352(3) 0.121(2) Uani 0.5 1 d D . P E 1
O10B O 1.1330(12) 0.4353(13) 0.3789(8) 0.228(7) Uani 0.5 1 d D U P E 1
O19B O 0.975(2) 0.2536(13) 0.5726(16) 0.278(10) Uani 0.5 1 d D U P E 1
O22B O 0.7786(8) 0.2893(4) 0.6167(4) 0.157(3) Uani 0.5 1 d D . P E 1
O25B O 0.6225(5) 0.2094(3) 0.5926(3) 0.1019(19) Uani 0.5 1 d D . P E 1
O28B O 0.5878(5) 0.1570(4) 0.4765(4) 0.126(2) Uani 0.5 1 d D . P E 1
C2B C 0.6145(9) 0.2623(5) 0.3120(6) 0.149(5) Uani 0.5 1 d D . P E 1
H2BA H 0.544171 0.247316 0.312399 0.179 Uiso 0.5 1 calc R . P E 1
H2BB H 0.653202 0.249019 0.272292 0.179 Uiso 0.5 1 calc R . P E 1
C3B C 0.6115(8) 0.3423(6) 0.3177(4) 0.130(4) Uani 0.5 1 d D . P E 1
H3BA H 0.561637 0.367456 0.290531 0.155 Uiso 0.5 1 calc R . P E 1
H3BB H 0.589471 0.353898 0.361270 0.155 Uiso 0.5 1 calc R . P E 1
C5B C 0.7125(6) 0.4403(4) 0.3005(4) 0.088(3) Uani 0.5 1 d D . P E 1
H5BA H 0.685458 0.457121 0.341778 0.106 Uiso 0.5 1 calc R . P E 1
H5BB H 0.669510 0.464767 0.268932 0.106 Uiso 0.5 1 calc R . P E 1
C6B C 0.8202(7) 0.4593(5) 0.2861(4) 0.117(3) Uani 0.5 1 d D . P E 1
H6BA H 0.849935 0.439438 0.246366 0.140 Uiso 0.5 1 calc R . P E 1
H6BB H 0.823043 0.512371 0.282471 0.140 Uiso 0.5 1 calc R . P E 1
C8B C 0.9762(8) 0.4554(8) 0.3309(6) 0.171(5) Uani 0.5 1 d D U P E 1
H8BA H 0.971437 0.508762 0.330645 0.205 Uiso 0.5 1 calc R . P E 1
H8BB H 1.016779 0.440214 0.292313 0.205 Uiso 0.5 1 calc R . P E 1
C9B C 1.0245(10) 0.4225(9) 0.3871(6) 0.192(5) Uani 0.5 1 d D U P E 1
H9BA H 0.991421 0.444798 0.425016 0.230 Uiso 0.5 1 calc R . P E 1
H9BB H 1.016401 0.369985 0.391678 0.230 Uiso 0.5 1 calc R . P E 1
C11B C 1.1868(16) 0.4134(16) 0.4330(11) 0.215(9) Uani 0.5 1 d D U P E 1
H11A H 1.136990 0.391599 0.464536 0.259 Uiso 0.5 1 calc R . P E 1
H11B H 1.205149 0.458127 0.450048 0.259 Uiso 0.5 1 calc R . P E 1
C12B C 1.279(2) 0.3637(15) 0.4295(16) 0.232(10) Uani 0.5 1 d D U P E 1
H12A H 1.337909 0.392309 0.415095 0.279 Uiso 0.5 1 calc R . P E 1
H12B H 1.289763 0.343889 0.472342 0.279 Uiso 0.5 1 calc R . P E 1
C13B C 1.283(2) 0.3045(17) 0.3908(13) 0.253(12) Uani 0.5 1 d D U P E 1
H13A H 1.327475 0.314208 0.352060 0.304 Uiso 0.5 1 calc R . P E 1
H13B H 1.213407 0.298372 0.379248 0.304 Uiso 0.5 1 calc R . P E 1
C14B C 1.322(3) 0.2395(17) 0.4233(16) 0.296(14) Uani 0.5 1 d D U P E 1
H14A H 1.395468 0.243969 0.427506 0.355 Uiso 0.5 1 calc R . P E 1
H14B H 1.318495 0.198948 0.396532 0.355 Uiso 0.5 1 calc R . P E 1
C15B C 1.274(3) 0.2198(14) 0.4841(13) 0.235(12) Uani 0.5 1 d D U P E 1
H15A H 1.281550 0.258668 0.511965 0.282 Uiso 0.5 1 calc R . P E 1
H15B H 1.312091 0.175451 0.500698 0.282 Uiso 0.5 1 calc R . P E 1
C16B C 1.167(3) 0.2070(18) 0.4871(15) 0.273(13) Uani 0.5 1 d D U P E 1
H16A H 1.156301 0.178052 0.451860 0.328 Uiso 0.5 1 calc R . P E 1
H16B H 1.126408 0.253921 0.482043 0.328 Uiso 0.5 1 calc R . P E 1
C17B C 1.128(3) 0.1681(13) 0.5471(16) 0.248(12) Uani 0.5 1 d D U P E 1
H17A H 1.084990 0.130008 0.538009 0.298 Uiso 0.5 1 calc R . P E 1
H17B H 1.186882 0.144796 0.568446 0.298 Uiso 0.5 1 calc R . P E 1
C18B C 1.068(2) 0.2201(16) 0.5882(16) 0.262(11) Uani 0.5 1 d D U P E 1
H18A H 1.054844 0.194344 0.629443 0.315 Uiso 0.5 1 calc R . P E 1
H18B H 1.112546 0.258774 0.593867 0.315 Uiso 0.5 1 calc R . P E 1
C20B C 0.9423(14) 0.3285(10) 0.5818(10) 0.271(7) Uani 0.5 1 d D U P E 1
H20A H 0.911208 0.352525 0.545059 0.325 Uiso 0.5 1 calc R . P E 1
H20B H 0.998986 0.355857 0.591972 0.325 Uiso 0.5 1 calc R . P E 1
C21B C 0.8658(12) 0.3188(9) 0.6355(8) 0.239(8) Uani 0.5 1 d D U P E 1
H21A H 0.896120 0.286006 0.668081 0.286 Uiso 0.5 1 calc R . P E 1
H21B H 0.845098 0.365962 0.653398 0.286 Uiso 0.5 1 calc R . P E 1
C23B C 0.7031(12) 0.2731(8) 0.6634(6) 0.201(8) Uani 0.5 1 d D . P E 1
H23A H 0.690295 0.313661 0.691156 0.241 Uiso 0.5 1 calc R . P E 1
H23B H 0.727158 0.229617 0.688566 0.241 Uiso 0.5 1 calc R . P E 1
C24B C 0.6063(10) 0.2599(7) 0.6383(4) 0.158(6) Uani 0.5 1 d D . P E 1
H24A H 0.557977 0.241909 0.672725 0.190 Uiso 0.5 1 calc R . P E 1
H24B H 0.575053 0.305896 0.620255 0.190 Uiso 0.5 1 calc R . P E 1
C26B C 0.5295(8) 0.1809(7) 0.5800(5) 0.153(5) Uani 0.5 1 d D . P E 1
H26A H 0.481780 0.220784 0.564817 0.183 Uiso 0.5 1 calc R . P E 1
H26B H 0.496800 0.158689 0.619006 0.183 Uiso 0.5 1 calc R . P E 1
C27B C 0.5485(7) 0.1259(5) 0.5326(6) 0.132(4) Uani 0.5 1 d D . P E 1
H27A H 0.597382 0.086345 0.547135 0.159 Uiso 0.5 1 calc R . P E 1
H27B H 0.483641 0.105005 0.527015 0.159 Uiso 0.5 1 calc R . P E 1
C29B C 0.6167(7) 0.1149(5) 0.4237(5) 0.101(3) Uani 0.5 1 d . . P E 1
C30B C 0.6476(9) 0.1546(5) 0.3666(5) 0.111(3) Uani 0.5 1 d . . P E 1
C31B C 0.6931(10) 0.1223(12) 0.3183(6) 0.084(5) Uani 0.5 1 d . U P E 1
H31B H 0.723499 0.147883 0.282673 0.101 Uiso 0.5 1 calc R . P E 1
C32B C 0.6933(12) 0.0408(10) 0.3238(7) 0.081(4) Uani 0.5 1 d . U P E 1
H32B H 0.720719 0.013592 0.289616 0.097 Uiso 0.5 1 calc R . P E 1
C33B C 0.6546(10) 0.0061(8) 0.3774(7) 0.063(4) Uani 0.5 1 d . U P E 1
H33B H 0.654182 -0.045020 0.380399 0.076 Uiso 0.5 1 calc R . P E 1
C34B C 0.6155(10) 0.0463(8) 0.4280(7) 0.069(4) Uani 0.5 1 d . U P E 1
H34B H 0.588075 0.022545 0.465410 0.082 Uiso 0.5 1 calc R . P E 1
C11C C 1.051(2) 0.3858(17) 0.4873(13) 0.230(10) Uani 0.5 1 d D U P F 2
H11C H 1.024403 0.401810 0.529030 0.276 Uiso 0.5 1 calc R . P F 2
H11D H 1.122811 0.397542 0.479373 0.276 Uiso 0.5 1 calc R . P F 2
O13C O 0.978(3) 0.2817(15) 0.5380(14) 0.281(10) Uani 0.5 1 d D U P F 2
C12C C 1.046(3) 0.3080(17) 0.4869(14) 0.263(11) Uani 0.5 1 d D U P F 2
H12C H 1.022613 0.296095 0.447002 0.315 Uiso 0.5 1 calc R . P F 2
H12D H 1.115656 0.283789 0.490122 0.315 Uiso 0.5 1 calc R . P F 2
O10C O 0.9930(17) 0.4237(14) 0.4421(9) 0.230(8) Uani 0.5 1 d D U P F 2
C9C C 1.0245(10) 0.4225(9) 0.3871(6) 0.192(5) Uani 0.5 1 d D U P F 2
H9CA H 1.038379 0.370608 0.379415 0.230 Uiso 0.5 1 calc R . P F 2
H9CB H 1.092327 0.442240 0.384340 0.230 Uiso 0.5 1 calc R . P F 2
C8C C 0.9762(8) 0.4554(8) 0.3309(6) 0.171(5) Uani 0.5 1 d D U P F 2
H8CA H 0.971437 0.508762 0.330645 0.205 Uiso 0.5 1 calc R . P F 2
H8CB H 1.016779 0.440214 0.292313 0.205 Uiso 0.5 1 calc R . P F 2
O7C O 0.8735(5) 0.4290(3) 0.3352(3) 0.121(2) Uani 0.5 1 d D . P F 2
C6C C 0.8202(7) 0.4593(5) 0.2861(4) 0.117(3) Uani 0.5 1 d D . P F 2
H6CA H 0.849935 0.439438 0.246366 0.140 Uiso 0.5 1 calc R . P F 2
H6CB H 0.823043 0.512371 0.282471 0.140 Uiso 0.5 1 calc R . P F 2
C5C C 0.7125(6) 0.4403(4) 0.3005(4) 0.088(3) Uani 0.5 1 d D . P F 2
H5CA H 0.685458 0.457121 0.341778 0.106 Uiso 0.5 1 calc R . P F 2
H5CB H 0.669510 0.464767 0.268932 0.106 Uiso 0.5 1 calc R . P F 2
O4C O 0.7078(5) 0.3654(4) 0.3005(3) 0.1066(19) Uani 0.5 1 d D . P F 2
C3C C 0.6115(8) 0.3423(6) 0.3177(4) 0.130(4) Uani 0.5 1 d D . P F 2
H3CA H 0.561637 0.367456 0.290531 0.155 Uiso 0.5 1 calc R . P F 2
H3CB H 0.589471 0.353898 0.361270 0.155 Uiso 0.5 1 calc R . P F 2
C2C C 0.6145(9) 0.2623(5) 0.3120(6) 0.149(5) Uani 0.5 1 d D . P F 2
H2CA H 0.544171 0.247316 0.312399 0.179 Uiso 0.5 1 calc R . P F 2
H2CB H 0.653202 0.249019 0.272292 0.179 Uiso 0.5 1 calc R . P F 2
O1C O 0.6626(6) 0.2271(4) 0.3627(3) 0.139(3) Uani 0.5 1 d D . P F 2
C30C C 0.6476(9) 0.1546(5) 0.3666(5) 0.111(3) Uani 0.5 1 d D U P F 2
H30A H 0.712553 0.129515 0.349500 0.133 Uiso 0.5 1 calc R . P F 2
H30B H 0.596125 0.148322 0.337418 0.133 Uiso 0.5 1 calc R . P F 2
C29C C 0.6167(7) 0.1149(5) 0.4237(5) 0.101(3) Uani 0.5 1 d D U P F 2
H29A H 0.558144 0.087531 0.416609 0.121 Uiso 0.5 1 calc R . P F 2
H29B H 0.673741 0.079223 0.433995 0.121 Uiso 0.5 1 calc R . P F 2
O28C O 0.5878(5) 0.1570(4) 0.4765(4) 0.126(2) Uani 0.5 1 d D . P F 2
C27C C 0.5485(7) 0.1259(5) 0.5326(6) 0.132(4) Uani 0.5 1 d D . P F 2
H27C H 0.597382 0.086345 0.547135 0.159 Uiso 0.5 1 calc R . P F 2
H27D H 0.483641 0.105005 0.527015 0.159 Uiso 0.5 1 calc R . P F 2
C26C C 0.5295(8) 0.1809(7) 0.5800(5) 0.153(5) Uani 0.5 1 d D . P F 2
H26C H 0.481780 0.220784 0.564817 0.183 Uiso 0.5 1 calc R . P F 2
H26D H 0.496800 0.158689 0.619006 0.183 Uiso 0.5 1 calc R . P F 2
O25C O 0.6225(5) 0.2094(3) 0.5926(3) 0.1019(19) Uani 0.5 1 d D . P F 2
C24C C 0.6063(10) 0.2599(7) 0.6383(4) 0.158(6) Uani 0.5 1 d D . P F 2
H24C H 0.557977 0.241909 0.672725 0.190 Uiso 0.5 1 calc R . P F 2
H24D H 0.575053 0.305896 0.620255 0.190 Uiso 0.5 1 calc R . P F 2
C23C C 0.7031(12) 0.2731(8) 0.6634(6) 0.201(8) Uani 0.5 1 d D . P F 2
H23C H 0.690295 0.313661 0.691156 0.241 Uiso 0.5 1 calc R . P F 2
H23D H 0.727158 0.229617 0.688566 0.241 Uiso 0.5 1 calc R . P F 2
O22C O 0.7786(8) 0.2893(4) 0.6167(4) 0.157(3) Uani 0.5 1 d D . P F 2
C21C C 0.8658(12) 0.3188(9) 0.6355(8) 0.239(8) Uani 0.5 1 d D U P F 2
H21C H 0.896120 0.286006 0.668081 0.286 Uiso 0.5 1 calc R . P F 2
H21D H 0.845098 0.365962 0.653398 0.286 Uiso 0.5 1 calc R . P F 2
C20C C 0.9423(14) 0.3285(10) 0.5818(10) 0.271(7) Uani 0.5 1 d D U P F 2
H20C H 0.916254 0.372575 0.558138 0.325 Uiso 0.5 1 calc R . P F 2
H20D H 1.004041 0.341470 0.599764 0.325 Uiso 0.5 1 calc R . P F 2
C14U C 1.136(2) 0.0211(15) 0.0736(12) 0.23(3) Uani 0.26(2) 1 d D U P C 2
H14F H 1.115696 -0.022550 0.056724 0.340 Uiso 0.26(2) 1 d R . P C 2
H14G H 1.210586 0.018900 0.072544 0.340 Uiso 0.26(2) 1 d R . P C 2
H14H H 1.111446 0.063720 0.048274 0.340 Uiso 0.26(2) 1 d R . P C 2
F1A F 1.316(2) 0.2849(12) 0.6425(16) 0.288(14) Uani 0.419(16) 1 d D U P A 2
F4A F 1.1653(13) 0.3464(19) 0.6549(11) 0.184(11) Uani 0.419(16) 1 d D U P A 2
F3A F 1.264(2) 0.3605(12) 0.5691(6) 0.153(8) Uani 0.419(16) 1 d D U P A 2
F2A F 1.307(3) 0.4059(14) 0.6521(15) 0.245(14) Uani 0.419(16) 1 d D U P A 2

loop_
_atom_site_aniso_label
_atom_site_aniso_U_11
_atom_site_aniso_U_22
_atom_site_aniso_U_33
_atom_site_aniso_U_23
_atom_site_aniso_U_13
_atom_site_aniso_U_12
F1 0.23(2) 0.157(13) 0.133(10) 0.024(10) 0.057(11) -0.041(12)
F2 0.195(15) 0.27(2) 0.214(19) 0.009(16) -0.039(13) -0.010(15)
F3 0.198(16) 0.225(18) 0.189(17) -0.022(13) 0.098(13) 0.027(13)
F4 0.189(14) 0.163(13) 0.201(16) 0.030(12) -0.023(12) -0.012(11)
B1 0.191(17) 0.153(15) 0.103(12) 0.040(11) -0.014(12) -0.012(14)
N1 0.047(3) 0.040(3) 0.032(3) 0.015(2) 0.004(2) 0.011(2)
N2 0.038(3) 0.039(3) 0.038(3) 0.010(2) 0.009(2) 0.012(2)
C1 0.053(4) 0.041(4) 0.031(3) 0.010(3) 0.006(3) 0.016(3)
C2 0.059(5) 0.047(4) 0.111(6) -0.007(4) 0.007(4) 0.004(3)
C3 0.037(4) 0.049(4) 0.110(6) -0.012(4) 0.012(3) 0.008(3)
C4 0.048(4) 0.045(4) 0.031(3) 0.009(3) -0.002(3) 0.014(3)
C5 0.052(4) 0.040(4) 0.122(6) 0.016(4) 0.012(4) 0.014(3)
C6 0.054(4) 0.051(5) 0.121(6) 0.018(4) 0.022(4) 0.015(3)
C7 0.038(3) 0.047(4) 0.032(3) 0.008(3) -0.002(3) 0.004(3)
C8 0.038(3) 0.040(3) 0.038(3) 0.009(3) -0.001(3) 0.011(3)
C9 0.047(3) 0.053(4) 0.037(3) 0.016(3) 0.007(3) 0.018(3)
C10 0.059(4) 0.066(5) 0.050(4) 0.016(3) 0.013(3) 0.032(3)
C11 0.062(4) 0.052(4) 0.043(4) 0.020(3) 0.017(3) 0.026(3)
C12 0.047(3) 0.049(4) 0.040(3) 0.014(3) 0.002(3) 0.014(3)
C13 0.040(3) 0.039(3) 0.025(3) 0.008(2) 0.001(2) 0.009(3)
C14 0.045(4) 0.050(4) 0.037(3) 0.007(3) 0.011(3) 0.020(3)
C15 0.037(3) 0.078(5) 0.045(4) 0.020(3) 0.010(3) 0.019(3)
C16 0.049(4) 0.062(4) 0.045(4) 0.018(3) 0.003(3) 0.024(3)
C17 0.040(3) 0.043(4) 0.047(4) 0.011(3) 0.007(3) 0.017(3)
C18 0.039(3) 0.068(4) 0.044(4) 0.016(3) 0.004(3) 0.009(3)
C19 0.048(4) 0.065(4) 0.044(4) 0.018(3) 0.003(3) 0.024(3)
C20 0.031(3) 0.052(4) 0.033(3) 0.008(3) 0.005(3) 0.011(3)
C21 0.048(4) 0.051(4) 0.037(3) 0.007(3) -0.001(3) 0.007(3)
C22 0.031(3) 0.052(4) 0.046(4) 0.001(3) 0.000(3) 0.000(3)
C23 0.042(3) 0.045(3) 0.028(3) 0.008(3) 0.008(3) 0.014(3)
C24 0.035(3) 0.053(4) 0.036(3) 0.004(3) -0.001(2) 0.006(3)
C25 0.036(3) 0.051(4) 0.042(4) 0.004(3) 0.005(3) 0.005(3)
C26 0.040(3) 0.049(4) 0.031(3) 0.006(3) 0.005(3) 0.008(3)
C27 0.029(3) 0.050(4) 0.052(4) 0.013(3) -0.001(3) 0.008(3)
C28 0.045(4) 0.046(4) 0.062(4) 0.005(3) 0.000(3) 0.007(3)
C29 0.050(4) 0.067(5) 0.070(5) -0.004(4) -0.010(3) 0.006(3)
C30 0.048(4) 0.052(4) 0.105(6) 0.023(5) -0.020(4) 0.000(3)
C31 0.051(4) 0.060(5) 0.078(5) 0.026(4) -0.008(4) -0.004(3)
C32 0.048(4) 0.058(4) 0.051(4) 0.019(3) -0.002(3) 0.005(3)
C33 0.039(3) 0.061(4) 0.034(3) 0.016(3) 0.008(3) 0.005(3)
C34 0.046(4) 0.070(4) 0.048(4) 0.010(3) 0.010(3) 0.013(3)
C35 0.048(4) 0.087(6) 0.062(5) 0.015(4) 0.010(3) 0.009(4)
C36 0.054(5) 0.105(7) 0.053(4) 0.015(4) 0.012(3) 0.036(5)
C37 0.059(5) 0.083(5) 0.042(4) 0.008(3) 0.005(3) 0.016(4)
C38 0.050(4) 0.062(4) 0.042(4) 0.014(3) 0.001(3) 0.015(3)
C39 0.047(4) 0.048(4) 0.045(4) 0.021(3) 0.008(3) 0.009(3)
C40 0.074(4) 0.072(5) 0.033(4) 0.003(3) 0.005(3) 0.018(4)
C41 0.106(6) 0.074(5) 0.037(4) -0.009(4) 0.007(4) 0.011(4)
C42 0.084(5) 0.080(5) 0.036(4) 0.006(4) -0.020(4) 0.008(4)
C43 0.058(4) 0.065(4) 0.044(4) 0.008(3) -0.007(3) 0.004(3)
C44 0.050(4) 0.058(4) 0.034(3) 0.008(3) -0.001(3) 0.005(3)
C45 0.035(3) 0.041(4) 0.042(4) 0.014(3) 0.007(3) 0.014(3)
C46 0.064(4) 0.047(4) 0.037(3) 0.004(3) 0.004(3) 0.007(3)
C47 0.058(4) 0.041(4) 0.050(4) 0.004(3) -0.002(3) 0.000(3)
C48 0.040(3) 0.041(4) 0.038(4) 0.010(3) -0.003(3) 0.012(3)
C49 0.063(4) 0.050(4) 0.035(3) 0.005(3) 0.000(3) -0.007(3)
C50 0.065(4) 0.042(4) 0.038(4) 0.007(3) 0.006(3) -0.002(3)
C51 0.047(4) 0.039(3) 0.037(3) 0.012(3) -0.006(3) 0.008(3)
C52 0.057(4) 0.044(4) 0.041(4) 0.001(3) -0.013(3) 0.003(3)
C53 0.045(3) 0.053(4) 0.039(4) 0.006(3) -0.004(3) -0.010(3)
C54 0.052(4) 0.033(3) 0.031(3) 0.004(2) -0.005(3) 0.005(3)
C55 0.043(4) 0.052(4) 0.036(3) 0.013(3) -0.012(3) 0.002(3)
C56 0.042(3) 0.051(4) 0.051(4) 0.013(3) 0.000(3) 0.004(3)
C57 0.040(3) 0.037(3) 0.034(3) 0.006(2) -0.001(2) 0.001(2)
C58 0.050(3) 0.033(3) 0.030(3) 0.006(2) 0.000(3) 0.002(3)
C59 0.055(4) 0.051(4) 0.029(3) 0.007(3) -0.004(3) 0.003(3)
C60 0.060(4) 0.060(4) 0.051(4) -0.002(3) -0.016(3) 0.004(3)
C61 0.086(5) 0.080(5) 0.052(4) -0.013(4) -0.031(4) 0.014(4)
C62 0.096(6) 0.088(6) 0.050(4) -0.029(4) -0.021(4) 0.024(4)
C63 0.062(4) 0.066(4) 0.041(4) -0.012(3) -0.011(3) 0.013(3)
C64 0.038(3) 0.041(3) 0.034(3) 0.006(3) -0.003(2) 0.003(2)
C65 0.048(3) 0.048(4) 0.038(4) 0.006(3) -0.003(3) 0.005(3)
C66 0.052(4) 0.054(4) 0.051(4) -0.011(3) -0.009(3) 0.008(3)
C67 0.055(4) 0.039(4) 0.071(5) 0.010(4) -0.013(3) -0.001(3)
C68 0.048(4) 0.045(4) 0.058(4) 0.014(3) -0.002(3) 0.003(3)
C69 0.043(3) 0.039(4) 0.048(4) 0.009(3) -0.002(3) 0.003(3)
C70 0.054(4) 0.043(4) 0.028(3) 0.007(3) -0.007(3) 0.008(3)
C71 0.046(4) 0.055(4) 0.045(4) 0.009(3) 0.000(3) 0.004(3)
C72 0.047(4) 0.066(5) 0.062(4) 0.008(3) -0.005(3) 0.008(3)
C73 0.047(4) 0.079(5) 0.057(4) 0.002(4) -0.013(3) 0.018(4)
C74 0.074(5) 0.051(4) 0.062(5) -0.006(3) -0.011(4) 0.023(4)
C75 0.051(4) 0.049(4) 0.061(4) -0.001(3) -0.007(3) 0.010(3)
C1T 0.159(14) 0.142(13) 0.098(11) -0.062(11) -0.036(12) 0.058(12)
C2T 0.124(12) 0.109(11) 0.063(8) -0.012(8) 0.002(10) 0.034(10)
C3T 0.151(13) 0.124(12) 0.083(11) -0.057(10) 0.001(11) 0.045(10)
C4T 0.149(13) 0.121(13) 0.077(9) -0.011(9) -0.023(10) 0.059(10)
C5T 0.181(16) 0.117(13) 0.103(12) 0.001(11) 0.018(12) 0.015(12)
C6T 0.179(14) 0.104(11) 0.082(10) -0.031(9) 0.016(10) 0.018(10)
C7T 0.131(13) 0.163(15) 0.114(13) -0.065(11) -0.027(10) 0.015(11)
C1U 0.148(15) 0.123(14) 0.096(14) -0.055(12) 0.009(14) 0.025(14)
C2U 0.148(17) 0.095(15) 0.073(14) -0.037(12) 0.018(15) 0.031(14)
C3U 0.18(2) 0.13(2) 0.116(18) -0.074(16) 0.009(18) 0.012(18)
C4U 0.19(2) 0.16(2) 0.14(2) -0.077(19) 0.03(2) 0.03(2)
C5U 0.153(19) 0.142(18) 0.096(16) -0.070(15) -0.039(15) 0.043(16)
C6U 0.158(17) 0.135(17) 0.083(15) -0.060(15) -0.024(15) 0.047(16)
C7U 0.22(4) 0.19(3) 0.15(3) -0.08(3) 0.06(3) 0.03(3)
C8T 0.083(8) 0.190(14) 0.219(14) -0.033(12) -0.043(8) -0.002(8)
C9T 0.115(9) 0.125(10) 0.216(14) -0.054(10) 0.001(9) 0.013(7)
C10T 0.094(8) 0.191(13) 0.215(14) -0.042(13) -0.031(8) -0.012(10)
C11T 0.113(10) 0.130(10) 0.279(17) -0.026(11) -0.118(11) -0.002(8)
C12T 0.135(11) 0.166(13) 0.278(18) -0.103(13) -0.126(12) 0.059(10)
C13T 0.084(7) 0.229(15) 0.217(13) -0.131(12) -0.069(8) 0.054(9)
C14T 0.30(3) 0.23(3) 0.33(3) 0.12(2) -0.10(2) -0.13(2)
C15T 0.202(13) 0.123(10) 0.156(11) -0.004(8) 0.045(10) -0.007(10)
C16T 0.167(11) 0.128(10) 0.165(11) -0.066(8) 0.030(9) 0.033(9)
C17T 0.216(14) 0.160(12) 0.116(9) -0.019(8) 0.033(9) 0.046(10)
C18T 0.241(14) 0.111(10) 0.134(10) 0.029(8) 0.041(10) 0.033(10)
C19T 0.229(15) 0.082(8) 0.170(12) 0.002(8) 0.064(12) -0.002(9)
C20T 0.213(13) 0.106(10) 0.139(10) -0.027(8) 0.067(10) -0.052(9)
C21T 0.17(2) 0.17(2) 0.35(4) 0.12(2) -0.07(2) 0.007(18)
C21U 0.37(5) 0.17(3) 0.21(4) -0.09(3) 0.06(4) -0.08(3)
C22T 0.090(7) 0.149(9) 0.128(9) -0.036(7) 0.008(7) -0.015(7)
C23T 0.094(8) 0.209(12) 0.145(10) -0.043(9) 0.012(8) -0.004(8)
C24T 0.138(11) 0.214(15) 0.179(13) -0.065(11) -0.015(10) 0.001(10)
C25T 0.205(15) 0.176(14) 0.190(15) -0.060(12) 0.058(13) -0.016(12)
C26T 0.182(13) 0.133(10) 0.163(12) -0.033(8) 0.052(11) -0.017(10)
C27T 0.181(12) 0.125(9) 0.125(9) -0.024(7) 0.032(8) 0.005(8)
C28T 0.122(10) 0.242(15) 0.161(12) -0.002(10) 0.031(8) -0.011(10)
O1B 0.164(6) 0.126(6) 0.135(6) 0.033(5) -0.075(5) -0.027(5)
O4B 0.103(5) 0.123(6) 0.085(4) 0.007(4) 0.009(3) 0.010(4)
O7B 0.180(7) 0.095(4) 0.073(4) 0.033(3) 0.015(4) 0.021(4)
O10B 0.166(11) 0.39(2) 0.151(13) -0.004(14) -0.056(10) -0.135(13)
O19B 0.204(15) 0.233(15) 0.41(2) -0.140(17) 0.006(17) -0.030(13)
O22B 0.246(10) 0.118(6) 0.110(6) -0.036(5) -0.047(6) 0.028(6)
O25B 0.093(4) 0.094(4) 0.100(4) 0.025(3) 0.028(3) 0.032(3)
O28B 0.113(5) 0.128(6) 0.140(6) -0.001(5) -0.026(5) -0.021(4)
C2B 0.189(11) 0.104(8) 0.167(11) 0.059(8) -0.114(9) -0.029(8)
C3B 0.139(10) 0.179(12) 0.084(7) 0.009(7) -0.035(6) -0.072(9)
C5B 0.129(8) 0.049(5) 0.082(6) 0.010(4) -0.012(5) 0.016(5)
C6B 0.106(8) 0.114(8) 0.118(8) 0.039(6) 0.004(6) 0.013(6)
C8B 0.127(8) 0.225(12) 0.167(10) 0.095(9) -0.031(7) -0.115(9)
C9B 0.171(9) 0.277(12) 0.146(9) 0.011(10) -0.067(8) -0.088(9)
C11B 0.118(15) 0.39(3) 0.163(17) -0.059(18) -0.053(13) -0.111(15)
C12B 0.178(18) 0.29(2) 0.25(3) -0.024(18) -0.023(19) -0.111(17)
C13B 0.22(2) 0.30(3) 0.25(3) -0.039(18) 0.03(2) -0.15(2)
C14B 0.35(3) 0.28(2) 0.26(3) -0.11(2) 0.01(2) -0.05(2)
C15B 0.32(3) 0.120(17) 0.27(3) -0.110(17) 0.00(2) -0.03(2)
C16B 0.32(3) 0.13(2) 0.37(3) -0.125(19) 0.03(2) -0.03(2)
C17B 0.30(2) 0.093(17) 0.37(3) -0.125(17) 0.01(2) -0.033(15)
C18B 0.205(19) 0.22(2) 0.38(3) -0.152(18) 0.007(19) -0.029(15)
C20B 0.222(14) 0.226(13) 0.378(18) -0.143(13) 0.003(12) -0.029(12)
C21B 0.240(16) 0.200(14) 0.306(19) -0.153(13) -0.030(12) -0.076(12)
C23B 0.33(2) 0.173(14) 0.096(11) -0.063(10) 0.035(13) 0.011(15)
C24B 0.222(15) 0.186(12) 0.048(6) -0.039(7) -0.010(7) 0.104(11)
C26B 0.087(8) 0.168(12) 0.178(12) 0.072(10) 0.032(8) 0.017(8)
C27B 0.076(7) 0.097(8) 0.209(13) 0.025(9) 0.027(7) 0.008(5)
C29B 0.104(7) 0.073(7) 0.129(9) -0.008(7) -0.036(6) 0.000(5)
C30B 0.183(10) 0.075(7) 0.090(7) 0.002(6) -0.063(7) -0.042(6)
C31B 0.054(8) 0.173(16) 0.027(7) -0.010(10) -0.013(6) -0.012(9)
C32B 0.086(10) 0.100(12) 0.062(10) -0.029(9) -0.028(8) 0.011(9)
C33B 0.069(9) 0.065(9) 0.058(9) -0.019(8) -0.015(7) 0.002(7)
C34B 0.067(9) 0.055(9) 0.092(11) 0.008(8) -0.041(8) -0.019(7)
C11C 0.19(2) 0.34(2) 0.177(17) -0.023(18) -0.102(15) -0.02(2)
O13C 0.238(17) 0.278(17) 0.33(2) -0.117(14) 0.022(15) -0.019(15)
C12C 0.20(2) 0.33(2) 0.26(2) -0.02(2) -0.076(15) 0.00(2)
O10C 0.191(15) 0.321(18) 0.172(12) 0.040(15) -0.022(12) -0.019(14)
C9C 0.171(9) 0.277(12) 0.146(9) 0.011(10) -0.067(8) -0.088(9)
C8C 0.127(8) 0.225(12) 0.167(10) 0.095(9) -0.031(7) -0.115(9)
O7C 0.180(7) 0.095(4) 0.073(4) 0.033(3) 0.015(4) 0.021(4)
C6C 0.106(8) 0.114(8) 0.118(8) 0.039(6) 0.004(6) 0.013(6)
C5C 0.129(8) 0.049(5) 0.082(6) 0.010(4) -0.012(5) 0.016(5)
O4C 0.103(5) 0.123(6) 0.085(4) 0.007(4) 0.009(3) 0.010(4)
C3C 0.139(10) 0.179(12) 0.084(7) 0.009(7) -0.035(6) -0.072(9)
C2C 0.189(11) 0.104(8) 0.167(11) 0.059(8) -0.114(9) -0.029(8)
O1C 0.164(6) 0.126(6) 0.135(6) 0.033(5) -0.075(5) -0.027(5)
C30C 0.183(10) 0.075(7) 0.090(7) 0.002(6) -0.063(7) -0.042(6)
C29C 0.104(7) 0.073(7) 0.129(9) -0.008(7) -0.036(6) 0.000(5)
O28C 0.113(5) 0.128(6) 0.140(6) -0.001(5) -0.026(5) -0.021(4)
C27C 0.076(7) 0.097(8) 0.209(13) 0.025(9) 0.027(7) 0.008(5)
C26C 0.087(8) 0.168(12) 0.178(12) 0.072(10) 0.032(8) 0.017(8)
O25C 0.093(4) 0.094(4) 0.100(4) 0.025(3) 0.028(3) 0.032(3)
C24C 0.222(15) 0.186(12) 0.048(6) -0.039(7) -0.010(7) 0.104(11)
C23C 0.33(2) 0.173(14) 0.096(11) -0.063(10) 0.035(13) 0.011(15)
O22C 0.246(10) 0.118(6) 0.110(6) -0.036(5) -0.047(6) 0.028(6)
C21C 0.240(16) 0.200(14) 0.306(19) -0.153(13) -0.030(12) -0.076(12)
C20C 0.222(14) 0.226(13) 0.378(18) -0.143(13) 0.003(12) -0.029(12)
C14U 0.20(5) 0.22(5) 0.25(6) -0.03(4) 0.06(4) -0.06(4)
F1A 0.25(2) 0.25(2) 0.30(3) 0.12(2) 0.06(2) 0.11(2)
F4A 0.149(16) 0.25(3) 0.149(18) -0.04(2) 0.018(13) -0.032(19)
F3A 0.175(19) 0.160(17) 0.123(13) -0.010(12) 0.022(13) -0.056(14)
F2A 0.33(3) 0.19(2) 0.25(3) -0.06(2) -0.11(2) -0.06(2)

loop_
_atom_type_symbol
_atom_type_description
_atom_type_scat_dispersion_real
_atom_type_scat_dispersion_imag
_atom_type_scat_source
C C 0.0181 0.0091 'International Tables Vol C Tables 4.2.6.8 and 6.1.1.4'
H H 0.0000 0.0000 'International Tables Vol C Tables 4.2.6.8 and 6.1.1.4'
B B 0.0090 0.0039 'International Tables Vol C Tables 4.2.6.8 and 6.1.1.4'
F F 0.0727 0.0534 'International Tables Vol C Tables 4.2.6.8 and 6.1.1.4'
N N 0.0311 0.0180 'International Tables Vol C Tables 4.2.6.8 and 6.1.1.4'
O O 0.0492 0.0322 'International Tables Vol C Tables 4.2.6.8 and 6.1.1.4'

loop_
_geom_angle_atom_site_label_1
_geom_angle_atom_site_label_2
_geom_angle_atom_site_label_3
_geom_angle
_geom_angle_site_symmetry_1
_geom_angle_site_symmetry_3
F1A B1 F2 103.6(13) . .
F4A B1 F1 105.8(13) . .
F4A B1 F2 109.3(14) . .
F3A B1 F1 116.9(14) . .
C5Ta C6Ta C1T 120.0 . .
F3A B1 F2 105.8(16) . .
F3A B1 F4 114.7(13) . .
C3Ta C2Ta C1T 120.0 . .
C5Ta C4Ta C3T 120.0 . .
C2Ta C3Ta C4T 120.0 . .
C4Ta C5Ta C6T 120.0 . .
C2Ta C1Ta C6T 120.0 . .
C6Ta C1Ta C7T 120.4(10) . .
C7 N1 C8 109.4(4) . .
C7 N2 C13 108.8(4) . .
C2 C1 C1 123.8(7) . 2_666
C2 C1 C6 115.5(5) . .
C2Ta C1Ta C7T 119.5(10) . .
C4Ub C3Ub C2U 122.2(18) . .
C1Ub C2Ub C3U 120.4(17) . .
C5Ub C4Ub C3U 117.3(18) . .
C6 C1 C1 120.7(7) . 2_666
C1 C2 C3 122.8(6) . .
C4 C3 C2 121.6(6) . .
C3 C4 C5 117.5(5) . .
C3 C4 C7 122.9(5) . .
C5 C4 C7 119.5(6) . .
C4 C5 C6 120.9(6) . .
C5 C6 C1 121.7(6) . .
N1 C7 N2 108.8(4) . .
C1Ub C6Ub C5U 120.3(17) . .
C2Ub C1Ub C6U 118.0(17) . .
C4Ub C5Ub C6U 121.3(18) . .
C2Ub C1Ub C7U 119.0(19) . .
C6Ub C1Ub C7U 122.4(18) . .
C31Ba C30Ba O1B 111.7(12) . .
C34Ba C29Ba O28B 121.4(11) . .
C30Ba O1Ba C2B 110.1(7) . .
O4Ba C3Ba C2B 109.4(9) . .
N1 C7 C4 125.6(5) . .
N2 C7 C4 125.4(5) . .
O1Ba C2Ba C3B 108.5(9) . .
C3Ba O4Ba C5B 114.2(7) . .
N1 C8 C9 131.8(5) . .
N1 C8 C13 106.3(4) . .
C13 C8 C9 121.8(5) . .
O7Ba C6Ba C5B 106.3(7) . .
O4Ba C5Ba C6B 110.2(7) . .
C6Ba O7Ba C8B 110.3(6) . .
O10Ba C9Ba C8B 107.9(12) . .
C11Ba O10Ba C9B 113.7(15) . .
C8 C9 C14 122.5(5) . .
C10 C9 C8 114.6(5) . .
C10 C9 C14 122.8(5) . .
C11 C10 C9 123.1(5) . .
C12 C11 C10 123.1(5) . .
C11 C12 C13 114.8(5) . .
C11 C12 C45 123.6(5) . .
C13 C12 C45 121.5(5) . .
N2 C13 C8 106.6(4) . .
N2 C13 C12 130.8(4) . .
C8 C13 C12 122.5(5) . .
C15 C14 C9 120.8(5) . .
C15 C14 C19 118.4(5) . .
C19 C14 C9 120.8(5) . .
C14 C15 C16 121.5(5) . .
C15 C16 C17 121.6(5) . .
C16 C17 C18 117.1(5) . .
C16 C17 C20 122.1(5) . .
C18 C17 C20 120.8(5) . .
C19 C18 C17 121.2(5) . .
C18 C19 C14 120.2(5) . .
C21 C20 C17 119.9(5) . .
C25 C20 C17 122.4(5) . .
C25 C20 C21 117.7(5) . .
C22 C21 C20 120.4(5) . .
C21 C22 C23 122.9(5) . .
C22 C23 C24 116.1(5) . .
C22 C23 C26 119.5(5) . .
C24 C23 C26 124.4(5) . .
C25 C24 C23 121.3(5) . .
C20 C25 C24 121.6(5) . .
O7Ba C8Ba C9B 105.9(7) . .
C13Ba C12Ba C11B 118(2) . .
O10Ba C11Ba C12B 122(2) . .
C12Ba C13Ba C14B 110(2) . .
C13Ba C14Ba C15B 118(2) . .
C14Ba C15Ba C16B 116(3) . .
C18Ba C17Ba C16B 110(2) . .
O19Ba C18Ba C17B 121(3) . .
C15Ba C16Ba C17B 114(3) . .
O22Ba C21Ba C20B 110.2(13) . .
C18Ba O19Ba C20B 124(3) . .
O19Ba C20Ba C21B 99.3(17) . .
C23Ba O22Ba C21B 116.4(10) . .
O25Ba C24Ba C23B 111.5(9) . .
O22Ba C23Ba C24B 112.2(11) . .
O28Ba C27Ba C26B 110.1(8) . .
C24Ba O25Ba C26B 112.4(8) . .
O25Ba C26Ba C27B 111.6(8) . .
C27Ba O28Ba C29B 121.3(8) . .
O1Ba C30Ba C29B 123.7(9) . .
C31Ba C30Ba C29B 121.7(12) . .
O28Ba C29Ba C30B 115.8(8) . .
C34Ba C29Ba C30B 122.8(11) . .
C33Ba C32Ba C31B 120.7(14) . .
C30Ba C31Ba C32B 114.5(13) . .
C29Ba C34Ba C33B 119.9(14) . .
C32Ba C33Ba C34B 119.5(14) . .
O13Cb C12Cb C11C 111(2) . .
C9Cb O10Cb C11C 120(2) . .
C20Cb O13Cb C12C 117(2) . .
O10Cb C11Cb C12C 112(2) . .
O7Cb C8Cb C9C 105.9(7) . .
O10Cb C9Cb C8C 129.6(17) . .
C23 C26 C33 104.6(4) . .
C27 C26 C23 112.5(4) . .
C27 C26 C33 110.3(4) . .
C27 C26 C39 106.5(4) . .
C39 C26 C23 110.4(5) . .
C39 C26 C33 112.6(4) . .
C28 C27 C26 123.6(5) . .
C6Cb O7Cb C8C 110.3(6) . .
C28 C27 C32 117.4(6) . .
O4Cb C5Cb C6C 110.2(7) . .
O7Cb C6Cb C5C 106.3(7) . .
C3Cb O4Cb C5C 114.2(7) . .
C32 C27 C26 119.0(5) . .
C27 C28 C29 120.8(6) . .
C30 C29 C28 120.8(7) . .
O1Cb C2Cb C3C 108.5(9) . .
C30Cb O1Cb C2C 110.1(7) . .
O4Cb C3Cb C2C 109.4(9) . .
C31 C30 C29 118.2(7) . .
C32 C31 C30 121.1(6) . .
C31 C32 C27 121.7(6) . .
O28Cb C29Cb C30C 115.8(8) . .
O1Cb C30Cb C29C 123.7(9) . .
C27Cb O28Cb C29C 121.3(8) . .
O25Cb C26Cb C27C 111.6(8) . .
O28Cb C27Cb C26C 110.1(8) . .
C24Cb O25Cb C26C 112.4(8) . .
O22Cb C23Cb C24C 112.2(11) . .
O25Cb C24Cb C23C 111.5(9) . .
C23Cb O22Cb C21C 116.4(10) . .
O13Cb C20Cb C21C 129.1(18) . .
O22Cb C21Cb C20C 110.2(13) . .
F2Ab B1 F1A 114.3(18) . .
F4Ab B1 F1A 110.8(16) . .
F2Ab B1 F3A 105.8(17) . .
F1Ab B1 F3A 104.8(17) . .
F4Ab B1 F3A 106.3(15) . .
F4Ab B1 F2A 113.9(17) . .
C34 C33 C26 122.5(5) . .
C38 C33 C26 120.0(5) . .
C38 C33 C34 117.2(5) . .
C35 C34 C33 120.8(6) . .
C36 C35 C34 119.4(7) . .
C35 C36 C37 120.7(6) . .
C38 C37 C36 119.5(7) . .
C37 C38 C33 122.4(6) . .
C40 C39 C26 124.3(5) . .
C40 C39 C44 117.4(6) . .
C44 C39 C26 118.3(5) . .
C39 C40 C41 120.3(6) . .
C42 C41 C40 120.9(6) . .
C41 C42 C43 119.3(7) . .
C42 C43 C44 120.9(6) . .
C43 C44 C39 121.1(6) . .
C46 C45 C12 119.5(5) . .
C50 C45 C12 121.8(5) . .
C50 C45 C46 118.7(5) . .
C47 C46 C45 120.8(6) . .
C46 C47 C48 121.1(6) . .
C47 C48 C49 117.8(5) . .
C47 C48 C51 121.5(5) . .
C49 C48 C51 120.7(5) . .
C50 C49 C48 120.6(5) . .
C45 C50 C49 121.0(6) . .
C52 C51 C48 121.1(5) . .
C52 C51 C56 116.5(5) . .
C56 C51 C48 122.3(5) . .
C53 C52 C51 121.6(5) . .
C52 C53 C54 122.3(5) . .
C53 C54 C57 119.0(5) . .
C55 C54 C53 116.0(5) . .
C55 C54 C57 124.9(5) . .
C54 C55 C56 121.8(5) . .
C51 C56 C55 121.8(6) . .
C54 C57 C58 110.1(4) . .
C54 C57 C64 110.8(4) . .
C64 C57 C58 107.5(4) . .
C70 C57 C54 107.0(4) . .
C70 C57 C58 111.7(4) . .
C70 C57 C64 109.9(4) . .
C59 C58 C57 119.1(5) . .
C63 C58 C57 124.3(5) . .
C63 C58 C59 116.6(5) . .
C60 C59 C58 121.9(6) . .
C59 C60 C61 120.5(6) . .
C62 C61 C60 119.2(7) . .
C61 C62 C63 120.7(7) . .
C58 C63 C62 120.9(6) . .
C65 C64 C57 125.4(5) . .
C65 C64 C69 117.1(5) . .
C69 C64 C57 117.5(5) . .
C64 C65 C66 121.7(5) . .
C67 C66 C65 120.7(6) . .
C66 C67 C68 118.5(6) . .
C67 C68 C69 120.9(6) . .
C68 C69 C64 121.0(6) . .
C71 C70 C57 124.2(5) . .
C71 C70 C75 117.5(5) . .
C75 C70 C57 118.2(5) . .
C70 C71 C72 121.7(6) . .
C73 C72 C71 120.7(6) . .
C74 C73 C72 118.9(6) . .
C73 C74 C75 120.8(6) . .
C74 C75 C70 120.4(6) . .
C9T C8T C13T 120.0 . .
C9T C8T C14T 125.7(11) . .
C13T C8T C14T 114.3(11) . .
C10T C9T C8T 120.0 . .
C9T C10T C14U 113.7(13) . .
C11T C10T C9T 120.0 . .
C11T C10T C14U 125.6(13) . .
C12T C11T C10T 120.0 . .
C11T C12T C13T 120.0 . .
C12T C13T C8T 120.0 . .
C16T C15T C20T 120.0 . .
C16T C15T C21T 119.6(11) . .
C20T C15T C21T 118.5(11) . .
C17T C16T C15T 120.0 . .
C18T C17T C16T 120.0 . .
C17T C18T C19T 120.0 . .
C18T C19T C20T 120.0 . .
C15T C20T C21U 119.6(14) . .
C19T C20T C15T 120.0 . .
C19T C20T C21U 120.3(14) . .
C23T C22T C27T 120.0 . .
C23T C22T C28T 120.5(8) . .
C27T C22T C28T 119.5(8) . .
C24T C23T C22T 120.0 . .
C23T C24T C25T 120.0 . .
C26T C25T C24T 120.0 . .
C25T C26T C27T 120.0 . .
C26T C27T C22T 120.0 . .

loop_
_geom_bond_atom_site_label_1
_geom_bond_atom_site_label_2
_geom_bond_distance
_geom_bond_site_symmetry_2
C1Ta C2T 1.3900 .
C2Ta C3T 1.3900 .
C3Ta C4T 1.3900 .
C4Ta C5T 1.3900 .
C5Ta C6T 1.3900 .
C1Ta C6T 1.3900 .
C1Ta C7T 1.472(13) .
C1Ub C2U 1.391(14) .
C2Ub C3U 1.394(14) .
C3Ub C4U 1.387(14) .
C4Ub C5U 1.379(14) .
C1Ub C6U 1.397(13) .
C5Ub C6U 1.411(14) .
C1Ub C7U 1.457(16) .
O1Ba C2B 1.412(9) .
C2Ba C3B 1.500(10) .
O4Ba C3B 1.384(9) .
O4Ba C5B 1.401(7) .
O7Ba C6B 1.390(8) .
C5Ba C6B 1.490(9) .
O7Ba C8B 1.472(8) .
O10Ba C9B 1.462(14) .
C8Ba C9B 1.495(11) .
O10Ba C11B 1.443(17) .
C11Ba C12B 1.463(17) .
C12Ba C13B 1.425(18) .
C13Ba C14B 1.438(19) .
C14Ba C15B 1.439(18) .
C15Ba C16B 1.446(19) .
C16Ba C17B 1.507(19) .
C17Ba C18B 1.486(18) .
O19Ba C18B 1.381(19) .
O19Ba C20B 1.444(17) .
C20Ba C21B 1.474(12) .
O22Ba C21B 1.420(11) .
O22Ba C23B 1.383(10) .
O25Ba C24B 1.401(9) .
C23Ba C24B 1.478(11) .
O25Ba C26B 1.433(9) .
C26Ba C27B 1.486(10) .
O28Ba C27B 1.382(10) .
O28Ba C29B 1.432(10) .
O1Ba C30B 1.376(9) .
C29Ba C30B 1.436(11) .
C30Ba C31B 1.310(17) .
C31Ba C32B 1.51(2) .
C32Ba C33B 1.36(2) .
C29Ba C34B 1.275(15) .
C33Ba C34B 1.398(19) .
O13Cb C12C 1.443(18) .
C11Cb C12C 1.455(18) .
C11Cb O10C 1.409(17) .
O10Cb C9C 1.222(15) .
C9Cb C8C 1.495(11) .
C8Cb O7C 1.472(8) .
O7Cb C6C 1.390(8) .
C6Cb C5C 1.490(9) .
C5Cb O4C 1.401(7) .
O4Cb C3C 1.384(9) .
C3Cb C2C 1.500(10) .
C2Cb O1C 1.412(9) .
O1Cb C30C 1.376(9) .
C30Cb C29C 1.436(11) .
C29Cb O28C 1.432(10) .
O28Cb C27C 1.382(10) .
C27Cb C26C 1.486(10) .
C26Cb O25C 1.433(9) .
O25Cb C24C 1.401(9) .
C24Cb C23C 1.478(11) .
C23Cb O22C 1.383(10) .
O22Cb C21C 1.420(11) .
O13Cb C20C 1.353(17) .
C21Cb C20C 1.474(12) .
B1 F1A 1.354(13) .
B1 F4A 1.334(13) .
B1 F3A 1.383(13) .
B1 F2A 1.346(13) .
N1 C7 1.331(6) .
N1 C8 1.379(6) .
N2 C7 1.345(6) .
N2 C13 1.378(6) .
C1 C1 1.450(10) 2_666
C1 C2 1.361(8) .
C1 C6 1.395(9) .
C2 C3 1.384(9) .
C3 C4 1.344(8) .
C4 C5 1.382(8) .
C4 C7 1.447(8) .
C5 C6 1.384(9) .
C8 C9 1.406(7) .
C8 C13 1.394(7) .
C9 C10 1.384(8) .
C9 C14 1.479(7) .
C10 C11 1.383(8) .
C11 C12 1.371(7) .
C12 C13 1.405(7) .
C12 C45 1.489(7) .
C14 C15 1.372(8) .
C14 C19 1.397(8) .
C15 C16 1.379(7) .
C16 C17 1.385(7) .
C17 C18 1.405(7) .
C17 C20 1.484(7) .
C18 C19 1.392(7) .
C20 C21 1.392(8) .
C20 C25 1.375(8) .
C21 C22 1.375(7) .
C22 C23 1.391(7) .
C23 C24 1.393(8) .
C23 C26 1.544(7) .
C24 C25 1.391(7) .
C26 C27 1.536(8) .
C26 C33 1.553(7) .
C26 C39 1.542(8) .
C27 C28 1.385(8) .
C27 C32 1.393(7) .
C28 C29 1.391(9) .
C29 C30 1.386(9) .
C30 C31 1.377(10) .
C31 C32 1.365(9) .
C33 C34 1.406(8) .
C33 C38 1.382(8) .
C34 C35 1.405(9) .
C35 C36 1.370(10) .
C36 C37 1.381(10) .
C37 C38 1.377(8) .
C39 C40 1.389(8) .
C39 C44 1.400(8) .
C40 C41 1.400(10) .
C41 C42 1.363(10) .
C42 C43 1.368(9) .
C43 C44 1.377(8) .
C45 C46 1.404(8) .
C45 C50 1.372(8) .
C46 C47 1.378(8) .
C47 C48 1.399(8) .
C48 C49 1.406(8) .
C48 C51 1.475(7) .
C49 C50 1.398(7) .
C51 C52 1.387(8) .
C51 C56 1.388(8) .
C52 C53 1.374(7) .
C53 C54 1.398(7) .
C54 C55 1.381(8) .
C54 C57 1.544(7) .
C55 C56 1.391(7) .
C57 C58 1.553(7) .
C57 C64 1.547(7) .
C57 C70 1.542(7) .
C58 C59 1.404(7) .
C58 C63 1.378(8) .
C59 C60 1.342(8) .
C60 C61 1.377(9) .
C61 C62 1.352(9) .
C62 C63 1.384(9) .
C64 C65 1.365(7) .
C64 C69 1.403(7) .
C65 C66 1.382(8) .
C66 C67 1.369(8) .
C67 C68 1.370(8) .
C68 C69 1.373(8) .
C70 C71 1.380(8) .
C70 C75 1.409(8) .
C71 C72 1.388(8) .
C72 C73 1.381(9) .
C73 C74 1.378(9) .
C74 C75 1.400(8) .
C8T C9T 1.3900 .
C8T C13T 1.3900 .
C8T C14T 1.454(13) .
C9T C10T 1.3900 .
C10T C11T 1.3900 .
C10T C14U 1.461(14) .
C11T C12T 1.3900 .
C12T C13T 1.3900 .
C15T C16T 1.3900 .
C15T C20T 1.3900 .
C15T C21T 1.456(13) .
C16T C17T 1.3900 .
C17T C18T 1.3900 .
C18T C19T 1.3900 .
C19T C20T 1.3900 .
C20T C21U 1.466(14) .
C22T C23T 1.3900 .
C22T C27T 1.3900 .
C22T C28T 1.457(11) .
C23T C24T 1.3900 .
C24T C25T 1.3900 .
C25T C26T 1.3900 .
C26T C27T 1.3900 .
F1A B1 1.351(12) .
F4A B1 1.349(12) .
F3A B1 1.324(12) .
F2A B1 1.386(13) .
